data_4506814
loop_
_publ_author_name
'Ju, Huiyeong'
'Lee, Shim Sung'

_publ_section_title
;
 Assembly of Soft Metal Complexes of an O4S2-Macrocycle Displaying
 Endocyclic Monomer, Dumbbell-Like Dimer, and Endo-/Exocyclic Polymer
 Structures
;
_journal_issue 10
_journal_name_full 'Crystal Growth &amp; Design'
_journal_page_first 4972
_journal_paper_doi 10.1021/cg3008987
_journal_volume 12
_journal_year 2012
_chemical_formula_moiety 'C22 H28 Hg N2 O10 S2'
_chemical_formula_sum 'C22 H28 Hg N2 O10 S2'
_chemical_formula_weight 745.17
_chemical_name_systematic
; 
 ? 
;
_space_group_IT_number 60
_symmetry_cell_setting orthorhombic
_symmetry_space_group_name_Hall '-P 2n 2ab'
_symmetry_space_group_name_H-M 'P b c n'
_atom_sites_solution_hydrogens geom
_atom_sites_solution_primary direct
_atom_sites_solution_secondary difmap
_audit_creation_method SHELXL-97
_cell_angle_alpha 90.00
_cell_angle_beta 90.00
_cell_angle_gamma 90.00
_cell_formula_units_Z 4
_cell_length_a 11.9045(7)
_cell_length_b 17.2799(11)
_cell_length_c 12.1947(7)
_cell_measurement_reflns_used 5904
_cell_measurement_temperature 173(2)
_cell_measurement_theta_max 28.35
_cell_measurement_theta_min 2.36
_cell_volume 2508.6(3)
_computing_cell_refinement 'Bruker SAINT'
_computing_data_collection 'Bruker APEX2'
_computing_data_reduction 'Bruker SAINT'
_computing_molecular_graphics 'Bruker SHELXTL'
_computing_publication_material 'Bruker SHELXTL'
_computing_structure_refinement 'SHELXL-97 (Sheldrick, 2008)'
_computing_structure_solution 'SHELXS-97 (Sheldrick, 2008)'
_diffrn_ambient_temperature 173(2)
_diffrn_measured_fraction_theta_full 0.996
_diffrn_measured_fraction_theta_max 0.996
_diffrn_measurement_device_type 'Bruker APEX-II CCD'
_diffrn_measurement_method '\f and \w scans'
_diffrn_radiation_monochromator graphite
_diffrn_radiation_source 'fine-focus sealed tube'
_diffrn_radiation_type MoK\a
_diffrn_radiation_wavelength 0.71073
_diffrn_reflns_av_R_equivalents 0.0416
_diffrn_reflns_av_sigmaI/netI 0.0325
_diffrn_reflns_limit_h_max 11
_diffrn_reflns_limit_h_min -14
_diffrn_reflns_limit_k_max 21
_diffrn_reflns_limit_k_min -19
_diffrn_reflns_limit_l_max 7
_diffrn_reflns_limit_l_min -15
_diffrn_reflns_number 11452
_diffrn_reflns_theta_full 26.00
_diffrn_reflns_theta_max 26.00
_diffrn_reflns_theta_min 2.08
_exptl_absorpt_coefficient_mu 6.362
_exptl_absorpt_correction_T_max 0.3778
_exptl_absorpt_correction_T_min 0.1366
_exptl_absorpt_correction_type multi-scan
_exptl_absorpt_process_details SADABS
_exptl_crystal_colour colourless
_exptl_crystal_density_diffrn 1.973
_exptl_crystal_density_method 'not measured'
_exptl_crystal_description block
_exptl_crystal_F_000 1464
_exptl_crystal_size_max 0.52
_exptl_crystal_size_mid 0.23
_exptl_crystal_size_min 0.19
_refine_diff_density_max 2.537
_refine_diff_density_min -1.362
_refine_diff_density_rms 0.169
_refine_ls_extinction_method none
_refine_ls_goodness_of_fit_ref 1.077
_refine_ls_hydrogen_treatment constr
_refine_ls_matrix_type full
_refine_ls_number_parameters 168
_refine_ls_number_reflns 2454
_refine_ls_number_restraints 12
_refine_ls_restrained_S_all 1.124
_refine_ls_R_factor_all 0.0433
_refine_ls_R_factor_gt 0.0353
_refine_ls_shift/su_max 0.001
_refine_ls_shift/su_mean 0.000
_refine_ls_structure_factor_coef Fsqd
_refine_ls_weighting_details 'calc w=1/[\s^2^(Fo^2^)+(0.0505P)^2^+7.4842P] where P=(Fo^2^+2Fc^2^)/3'
_refine_ls_weighting_scheme calc
_refine_ls_wR_factor_gt 0.0916
_refine_ls_wR_factor_ref 0.1002
_reflns_number_gt 2011
_reflns_number_total 2454
_reflns_threshold_expression >2sigma(I)
_cod_data_source_file cg3008987_si_001.cif
_cod_data_source_block complex2
_cod_depositor_comments
;
The following automatic conversions were performed:

'_symmetry_cell_setting' value 'Orthorhombic' changed to
'orthorhombic' according to
/home/saulius/struct/CIF-dictionaries/cif_core.dic dictionary named
'cif_core.dic' version 2.4.2 from 2011-04-26.

Automatic conversion script
Id: cif_fix_values 1891 2012-01-12 08:04:46Z andrius 
;
_cod_original_sg_symbol_H-M Pbcn
_cod_database_code 4506814

loop_
_symmetry_equiv_pos_as_xyz
'x, y, z'
'-x+1/2, -y+1/2, z+1/2'
'-x, y, -z+1/2'
'x+1/2, -y+1/2, -z'
'-x, -y, -z'
'x-1/2, y-1/2, -z-1/2'
'x, -y, z-1/2'
'-x-1/2, y-1/2, z'

loop_
_atom_site_label
_atom_site_type_symbol
_atom_site_fract_x
_atom_site_fract_y
_atom_site_fract_z
_atom_site_U_iso_or_equiv
_atom_site_adp_type
_atom_site_occupancy
_atom_site_symmetry_multiplicity
_atom_site_calc_flag
_atom_site_refinement_flags
Hg1 Hg 0.5000 0.729913(16) 0.7500 0.03094(14) Uani 1 2 d S
S1 S 0.43280(11) 0.77160(7) 0.57171(11) 0.0311(3) Uani 1 1 d .
O1 O 0.5175(3) 0.5873(2) 0.6354(3) 0.0305(8) Uani 1 1 d .
O2 O 0.5115(5) 0.9261(5) 0.6337(8) 0.110(3) Uani 1 1 d U
O3 O 0.7145(4) 0.7371(3) 0.6700(4) 0.0514(11) Uani 1 1 d .
O4 O 0.8664(3) 0.6760(3) 0.7113(4) 0.0484(10) Uani 1 1 d .
O5 O 0.7125(5) 0.6502(3) 0.7959(5) 0.0704(15) Uani 1 1 d .
N1 N 0.7655(4) 0.6875(3) 0.7264(4) 0.0364(11) Uani 1 1 d .
C1 C 0.5431(5) 0.5229(3) 0.7053(4) 0.0309(10) Uani 1 1 d .
H1A H 0.6194 0.5285 0.7365 0.037 Uiso 1 1 calc R
H1B H 0.5397 0.4739 0.6633 0.037 Uiso 1 1 calc R
C2 C 0.5787(4) 0.5938(3) 0.5403(4) 0.0271(10) Uani 1 1 d .
C3 C 0.6748(4) 0.5518(3) 0.5194(4) 0.0354(12) Uani 1 1 d .
H3A H 0.7014 0.5150 0.5711 0.043 Uiso 1 1 calc R
C4 C 0.7321(5) 0.5641(4) 0.4219(5) 0.0419(13) Uani 1 1 d .
H4A H 0.7978 0.5350 0.4064 0.050 Uiso 1 1 calc R
C5 C 0.6950(5) 0.6177(3) 0.3477(4) 0.0398(13) Uani 1 1 d .
H5A H 0.7359 0.6268 0.2821 0.048 Uiso 1 1 calc R
C6 C 0.5976(4) 0.6586(3) 0.3689(4) 0.0338(11) Uani 1 1 d .
H6A H 0.5719 0.6957 0.3172 0.041 Uiso 1 1 calc R
C7 C 0.5368(4) 0.6464(3) 0.4641(4) 0.0284(10) Uani 1 1 d .
C8 C 0.4269(4) 0.6863(3) 0.4838(4) 0.0306(11) Uani 1 1 d .
H8A H 0.3743 0.6486 0.5171 0.037 Uiso 1 1 calc R
H8B H 0.3952 0.7018 0.4120 0.037 Uiso 1 1 calc R
C9 C 0.5484(5) 0.8243(3) 0.5100(4) 0.0408(13) Uani 1 1 d .
H9A H 0.6142 0.7896 0.5037 0.049 Uiso 1 1 calc R
H9B H 0.5267 0.8406 0.4351 0.049 Uiso 1 1 calc R
C10 C 0.5800(8) 0.8926(5) 0.5734(8) 0.083(2) Uani 1 1 d U
H10B H 0.6445 0.8775 0.6200 0.099 Uiso 1 1 calc R
H10A H 0.6084 0.9315 0.5206 0.099 Uiso 1 1 calc R
C11 C 0.5390(6) 0.9882(4) 0.7020(5) 0.0513(15) Uani 1 1 d .
H11A H 0.5319 1.0375 0.6612 0.062 Uiso 1 1 calc R
H11B H 0.6176 0.9831 0.7275 0.062 Uiso 1 1 calc R

loop_
_atom_site_aniso_label
_atom_site_aniso_U_11
_atom_site_aniso_U_22
_atom_site_aniso_U_33
_atom_site_aniso_U_23
_atom_site_aniso_U_13
_atom_site_aniso_U_12
Hg1 0.0314(2) 0.0334(2) 0.02795(19) 0.000 -0.00034(10) 0.000
S1 0.0280(7) 0.0304(7) 0.0347(6) 0.0010(5) -0.0044(5) 0.0046(5)
O1 0.035(2) 0.030(2) 0.0266(17) 0.0049(15) 0.0052(14) 0.0059(15)
O2 0.092(4) 0.107(5) 0.130(5) -0.064(4) 0.022(3) -0.031(3)
O3 0.039(2) 0.056(3) 0.060(3) -0.002(2) -0.006(2) 0.013(2)
O4 0.028(2) 0.055(3) 0.063(2) 0.000(2) 0.0067(19) 0.007(2)
O5 0.078(4) 0.054(3) 0.078(3) 0.002(3) 0.046(3) -0.017(3)
N1 0.032(3) 0.033(2) 0.044(2) -0.011(2) 0.008(2) -0.009(2)
C1 0.042(3) 0.018(2) 0.033(3) 0.0008(19) 0.001(2) 0.004(2)
C2 0.027(3) 0.030(3) 0.025(2) -0.0034(19) 0.0024(18) -0.004(2)
C3 0.031(3) 0.038(3) 0.037(3) -0.001(2) 0.005(2) 0.005(2)
C4 0.027(3) 0.049(3) 0.049(3) -0.005(3) 0.011(2) 0.001(3)
C5 0.036(3) 0.049(3) 0.034(3) -0.006(2) 0.012(2) -0.013(3)
C6 0.038(3) 0.036(3) 0.027(2) 0.001(2) -0.003(2) -0.011(2)
C7 0.027(2) 0.032(3) 0.025(2) -0.003(2) -0.0026(19) -0.007(2)
C8 0.028(3) 0.035(3) 0.029(2) -0.002(2) -0.007(2) -0.004(2)
C9 0.048(3) 0.037(3) 0.038(3) 0.010(2) -0.002(3) -0.005(3)
C10 0.089(5) 0.063(4) 0.095(5) -0.018(4) 0.028(4) -0.022(4)
C11 0.065(4) 0.036(3) 0.053(4) 0.001(3) -0.021(3) -0.009(3)

loop_
_atom_type_symbol
_atom_type_description
_atom_type_scat_dispersion_real
_atom_type_scat_dispersion_imag
_atom_type_scat_source
C C 0.0033 0.0016 'International Tables Vol C Tables 4.2.6.8 and 6.1.1.4'
H H 0.0000 0.0000 'International Tables Vol C Tables 4.2.6.8 and 6.1.1.4'
N N 0.0061 0.0033 'International Tables Vol C Tables 4.2.6.8 and 6.1.1.4'
O O 0.0106 0.0060 'International Tables Vol C Tables 4.2.6.8 and 6.1.1.4'
S S 0.1246 0.1234 'International Tables Vol C Tables 4.2.6.8 and 6.1.1.4'
Hg Hg -2.3894 9.2266 'International Tables Vol C Tables 4.2.6.8 and 6.1.1.4'

loop_
_geom_angle_atom_site_label_1
_geom_angle_atom_site_label_2
_geom_angle_atom_site_label_3
_geom_angle
_geom_angle_site_symmetry_1
_geom_angle_site_symmetry_3
S1 Hg1 S1 145.45(6) 3_656 .
S1 Hg1 O3 89.89(10) 3_656 .
S1 Hg1 O3 88.56(10) . .
S1 Hg1 O1 132.39(8) 3_656 .
S1 Hg1 O1 80.85(8) . .
O3 Hg1 O1 78.22(12) . .
C9 S1 C8 101.0(3) . .
C9 S1 Hg1 105.71(19) . .
C8 S1 Hg1 107.42(17) . .
C2 O1 C1 116.9(4) . .
C2 O1 Hg1 112.5(3) . .
C1 O1 Hg1 113.4(3) . .
C10 O2 C11 123.9(7) . .
N1 O3 Hg1 103.0(3) . .
O4 N1 O5 121.0(6) . .
O4 N1 O3 120.0(5) . .
O5 N1 O3 118.9(5) . .
O1 C1 C1 106.7(4) . 3_656
O1 C2 C3 123.6(4) . .
O1 C2 C7 115.3(4) . .
C3 C2 C7 121.2(4) . .
C2 C3 C4 119.1(5) . .
C5 C4 C3 120.8(5) . .
C4 C5 C6 119.6(5) . .
C5 C6 C7 121.1(5) . .
C6 C7 C2 118.2(5) . .
C6 C7 C8 121.4(5) . .
C2 C7 C8 120.4(4) . .
C7 C8 S1 115.6(3) . .
C10 C9 S1 112.4(5) . .
O2 C10 C9 121.4(8) . .
O2 C11 C11 108.8(6) . 3_656

loop_
_geom_bond_atom_site_label_1
_geom_bond_atom_site_label_2
_geom_bond_distance
_geom_bond_site_symmetry_2
Hg1 S1 2.4261(13) 3_656
Hg1 S1 2.4261(13) .
Hg1 O3 2.737(4) .
Hg1 O1 2.841(4) .
S1 C9 1.814(6) .
S1 C8 1.824(5) .
O1 C2 1.374(6) .
O1 C1 1.434(6) .
O2 C10 1.241(10) .
O2 C11 1.397(9) .
O3 N1 1.255(7) .
O4 N1 1.231(6) .
O5 N1 1.238(7) .
C1 C1 1.498(10) 3_656
C2 C3 1.378(7) .
C2 C7 1.392(7) .
C3 C4 1.388(7) .
C4 C5 1.367(8) .
C5 C6 1.382(8) .
C6 C7 1.385(7) .
C7 C8 1.498(8) .
C9 C10 1.460(10) .
C11 C11 1.494(15) 3_656
